data_4325066
loop_
_publ_author_name
'Ross S. Forgan'
'Benjamin D. Roach'
'Peter A. Wood'
'Fraser J. White'
'John Campbell'
'David K. Henderson'
'Eduardo Kamenetzky'
'Fiona E. McAllister'
'Simon Parsons'
'Elna Pidcock'
'Patricia Richardson'
'Ronald M. Swart'
'Peter A. Tasker'

_publ_contact_author_email f.j.white@sms.ed.ac.uk
_publ_contact_author_name 'Fraser J. White'
_publ_section_title
;
 Using the Outer Coordination Sphere to Tune the Strength of Metal
 Extractants
;
_journal_name_full 'Inorganic Chemistry'
_journal_page_first 4515
_journal_page_last 4522
_journal_paper_doi 10.1021/ic200154y
_journal_volume 50
_journal_year 2011
_chemical_compound_source 'Ross Forgan'
_chemical_formula_moiety 'C22 H26 Br2 Cu N2 O4'
_chemical_formula_sum 'C22 H26 Br2 Cu N2 O4'
_chemical_formula_weight 605.81
_space_group_IT_number 2
_symmetry_cell_setting triclinic
_symmetry_Int_Tables_number 2
_symmetry_space_group_name_Hall '-P 1'
_symmetry_space_group_name_H-M 'P -1'
_atom_sites_solution_hydrogens geom
_atom_sites_solution_primary direct
_atom_sites_solution_secondary difmap
_audit_creation_method SHELXL-97
_cell_angle_alpha 71.499(5)
_cell_angle_beta 82.942(5)
_cell_angle_gamma 72.686(5)
_cell_formula_units_Z 1
_cell_length_a 5.8093(4)
_cell_length_b 8.9279(6)
_cell_length_c 12.0867(9)
_cell_measurement_reflns_used 1465
_cell_measurement_temperature 150(2)
_cell_measurement_theta_max 27.045
_cell_measurement_theta_min 2.502
_cell_volume 567.26(7)
_computing_cell_refinement Saint
_computing_data_reduction Saint
_computing_molecular_graphics Shelxp
_computing_publication_material 'Platon, encifer'
_computing_structure_refinement 'SHELXL-97 (Sheldrick, 1997)'
_computing_structure_solution 'Shelxs Sheldrick'
_diffrn_ambient_temperature 150(2)
_diffrn_measured_fraction_theta_full 0.980
_diffrn_measured_fraction_theta_max 0.909
_diffrn_measurement_device_type 'Bruker Smart Apex CCD'
_diffrn_measurement_method 'Sphere (Omega Scans)'
_diffrn_radiation_monochromator graphite
_diffrn_radiation_type MoK\a
_diffrn_radiation_wavelength 0.71073
_diffrn_reflns_av_R_equivalents 0.0000
_diffrn_reflns_av_sigmaI/netI 0.0466
_diffrn_reflns_limit_h_max 7
_diffrn_reflns_limit_h_min -7
_diffrn_reflns_limit_k_max 11
_diffrn_reflns_limit_k_min -11
_diffrn_reflns_limit_l_max 16
_diffrn_reflns_limit_l_min 0
_diffrn_reflns_number 2661
_diffrn_reflns_theta_full 27.51
_diffrn_reflns_theta_max 28.71
_diffrn_reflns_theta_min 1.78
_diffrn_source 'fine-focus sealed tube'
_exptl_absorpt_coefficient_mu 4.516
_exptl_absorpt_correction_T_max 0.7980
_exptl_absorpt_correction_T_min 0.5452
_exptl_absorpt_correction_type multi-scan
_exptl_absorpt_process_details 'TWINABS 2007/3'
_exptl_crystal_colour green
_exptl_crystal_density_diffrn 1.773
_exptl_crystal_description plate
_exptl_crystal_F_000 303
_exptl_crystal_recrystallization_method 'Slow evaporation of MeOH solution'
_exptl_crystal_size_max 0.41
_exptl_crystal_size_mid 0.16
_exptl_crystal_size_min 0.05
_refine_diff_density_max 0.550
_refine_diff_density_min -0.409
_refine_diff_density_rms 0.108
_refine_ls_extinction_method none
_refine_ls_goodness_of_fit_ref 1.033
_refine_ls_hydrogen_treatment mixed
_refine_ls_matrix_type full
_refine_ls_number_parameters 146
_refine_ls_number_reflns 2661
_refine_ls_number_restraints 1
_refine_ls_restrained_S_all 1.033
_refine_ls_R_factor_all 0.0418
_refine_ls_R_factor_gt 0.0342
_refine_ls_shift/su_max 0.000
_refine_ls_shift/su_mean 0.000
_refine_ls_structure_factor_coef Fsqd
_refine_ls_weighting_details 'calc w=1/[\s^2^(Fo^2^)+(0.0320P)^2^+0.6070P] where P=(Fo^2^+2Fc^2^)/3'
_refine_ls_weighting_scheme calc
_refine_ls_wR_factor_gt 0.0765
_refine_ls_wR_factor_ref 0.0787
_reflns_number_gt 2339
_reflns_number_total 2661
_reflns_threshold_expression >2sigma(I)
_cod_data_source_file ic200154y_si_003_15.cif
_cod_data_source_block pt7028
_cod_database_code 4325066

loop_
_symmetry_equiv_pos_as_xyz
'x, y, z'
'-x, -y, -z'

loop_
_atom_site_label
_atom_site_type_symbol
_atom_site_fract_x
_atom_site_fract_y
_atom_site_fract_z
_atom_site_U_iso_or_equiv
_atom_site_adp_type
_atom_site_occupancy
_atom_site_symmetry_multiplicity
_atom_site_calc_flag
_atom_site_refinement_flags
Cu1 Cu 0.0000 0.5000 0.0000 0.01822(15) Uani 1 2 d S
Br6 Br 0.64283(7) 0.45818(4) 0.23324(3) 0.02184(11) Uani 1 1 d .
O2 O -0.1670(5) 0.2422(3) -0.0316(2) 0.0236(6) Uani 1 1 d D
H2 H -0.232(8) 0.336(3) -0.075(3) 0.035 Uiso 1 1 d D
N2 N 0.0035(5) 0.2721(3) 0.0248(3) 0.0179(6) Uani 1 1 d .
O1 O 0.2645(4) 0.4360(3) 0.0968(2) 0.0216(5) Uani 1 1 d .
C6 C 0.5595(6) 0.2674(4) 0.2338(3) 0.0182(7) Uani 1 1 d .
C2 C 0.3236(6) 0.1420(4) 0.1618(3) 0.0185(7) Uani 1 1 d .
C4 C 0.6315(6) -0.0268(4) 0.3073(3) 0.0179(7) Uani 1 1 d .
C3 C 0.4530(6) -0.0095(4) 0.2338(3) 0.0198(7) Uani 1 1 d .
H3 H 0.4168 -0.1058 0.2324 0.024 Uiso 1 1 calc R
C44 C 0.9054(7) -0.1835(4) 0.4794(4) 0.0281(9) Uani 1 1 d .
H44A H 1.0216 -0.1206 0.4430 0.042 Uiso 1 1 calc R
H44B H 0.9915 -0.2939 0.5257 0.042 Uiso 1 1 calc R
H44C H 0.7917 -0.1277 0.5302 0.042 Uiso 1 1 calc R
C21 C 0.1394(6) 0.1417(4) 0.0914(3) 0.0197(7) Uani 1 1 d .
H21 H 0.1180 0.0389 0.0948 0.024 Uiso 1 1 calc R
C1 C 0.3753(6) 0.2890(4) 0.1613(3) 0.0188(7) Uani 1 1 d .
C5 C 0.6834(6) 0.1170(4) 0.3049(3) 0.0183(7) Uani 1 1 d .
H5 H 0.8056 0.1114 0.3528 0.022 Uiso 1 1 calc R
C41 C 0.7678(6) -0.1964(4) 0.3849(3) 0.0187(7) Uani 1 1 d .
C43 C 0.9467(7) -0.2851(4) 0.3062(4) 0.0261(8) Uani 1 1 d .
H43A H 0.8589 -0.2935 0.2451 0.039 Uiso 1 1 calc R
H43B H 1.0315 -0.3955 0.3531 0.039 Uiso 1 1 calc R
H43C H 1.0639 -0.2230 0.2700 0.039 Uiso 1 1 calc R
C42 C 0.5917(7) -0.2983(4) 0.4455(3) 0.0249(8) Uani 1 1 d .
H42A H 0.5011 -0.3091 0.3865 0.037 Uiso 1 1 calc R
H42B H 0.4793 -0.2433 0.4971 0.037 Uiso 1 1 calc R
H42C H 0.6823 -0.4076 0.4915 0.037 Uiso 1 1 calc R

loop_
_atom_site_aniso_label
_atom_site_aniso_U_11
_atom_site_aniso_U_22
_atom_site_aniso_U_33
_atom_site_aniso_U_23
_atom_site_aniso_U_13
_atom_site_aniso_U_12
Cu1 0.0208(3) 0.0144(3) 0.0201(3) -0.0035(2) -0.0053(2) -0.0058(2)
Br6 0.0266(2) 0.01780(17) 0.02514(19) -0.00744(15) -0.00434(16) -0.00936(13)
O2 0.0265(14) 0.0187(12) 0.0286(15) -0.0052(11) -0.0117(11) -0.0082(10)
N2 0.0202(15) 0.0185(14) 0.0178(15) -0.0044(12) -0.0036(12) -0.0090(12)
O1 0.0245(14) 0.0145(11) 0.0258(13) -0.0023(10) -0.0066(11) -0.0071(10)
C6 0.0198(17) 0.0144(15) 0.0223(17) -0.0065(14) 0.0009(15) -0.0067(13)
C2 0.0205(18) 0.0180(16) 0.0177(17) -0.0051(13) -0.0020(14) -0.0059(13)
C4 0.0162(17) 0.0176(16) 0.0212(18) -0.0075(13) 0.0007(14) -0.0051(13)
C3 0.0217(18) 0.0172(15) 0.0223(17) -0.0069(15) 0.0003(15) -0.0073(13)
C44 0.030(2) 0.0203(17) 0.033(2) -0.0043(16) -0.0119(17) -0.0046(15)
C21 0.0243(19) 0.0160(16) 0.0196(18) -0.0040(13) -0.0023(14) -0.0074(14)
C1 0.0193(18) 0.0178(16) 0.0202(17) -0.0059(14) 0.0004(14) -0.0066(13)
C5 0.0148(17) 0.0218(17) 0.0196(17) -0.0063(14) -0.0012(14) -0.0065(13)
C41 0.0197(18) 0.0178(16) 0.0181(17) -0.0045(13) -0.0026(14) -0.0047(13)
C43 0.023(2) 0.0217(18) 0.033(2) -0.0082(16) -0.0010(16) -0.0048(15)
C42 0.026(2) 0.0202(17) 0.0249(19) 0.0006(15) -0.0059(16) -0.0065(14)

loop_
_atom_type_symbol
_atom_type_description
_atom_type_scat_dispersion_real
_atom_type_scat_dispersion_imag
_atom_type_scat_source
C C 0.0033 0.0016 'International Tables Vol C Tables 4.2.6.8 and 6.1.1.4'
H H 0.0000 0.0000 'International Tables Vol C Tables 4.2.6.8 and 6.1.1.4'
N N 0.0061 0.0033 'International Tables Vol C Tables 4.2.6.8 and 6.1.1.4'
O O 0.0106 0.0060 'International Tables Vol C Tables 4.2.6.8 and 6.1.1.4'
Cu Cu 0.3201 1.2651 'International Tables Vol C Tables 4.2.6.8 and 6.1.1.4'
Br Br -0.2901 2.4595 'International Tables Vol C Tables 4.2.6.8 and 6.1.1.4'

loop_
_geom_angle_atom_site_label_1
_geom_angle_atom_site_label_2
_geom_angle_atom_site_label_3
_geom_angle
_geom_angle_site_symmetry_1
_geom_angle_site_symmetry_3
O1 Cu1 O1 180.00(13) 2_565 .
O1 Cu1 N2 87.82(11) 2_565 .
O1 Cu1 N2 92.18(11) . .
O1 Cu1 N2 92.18(11) 2_565 2_565
O1 Cu1 N2 87.82(11) . 2_565
N2 Cu1 N2 180.0 . 2_565
N2 O2 H2 102(3) . .
C21 N2 O2 113.7(3) . .
C21 N2 Cu1 128.0(2) . .
O2 N2 Cu1 118.3(2) . .
C1 O1 Cu1 129.0(2) . .
C5 C6 C1 124.0(3) . .
C5 C6 Br6 118.6(3) . .
C1 C6 Br6 117.4(2) . .
C3 C2 C1 119.5(3) . .
C3 C2 C21 117.6(3) . .
C1 C2 C21 122.9(3) . .
C3 C4 C5 116.4(3) . .
C3 C4 C41 121.5(3) . .
C5 C4 C41 122.0(3) . .
C4 C3 C2 123.7(3) . .
C4 C3 H3 118.2 . .
C2 C3 H3 118.2 . .
C41 C44 H44A 109.5 . .
C41 C44 H44B 109.5 . .
H44A C44 H44B 109.5 . .
C41 C44 H44C 109.5 . .
H44A C44 H44C 109.5 . .
H44B C44 H44C 109.5 . .
N2 C21 C2 123.8(3) . .
N2 C21 H21 118.1 . .
C2 C21 H21 118.1 . .
O1 C1 C6 120.5(3) . .
O1 C1 C2 123.9(3) . .
C6 C1 C2 115.6(3) . .
C6 C5 C4 120.8(3) . .
C6 C5 H5 119.6 . .
C4 C5 H5 119.6 . .
C44 C41 C43 109.2(3) . .
C44 C41 C42 107.7(3) . .
C43 C41 C42 109.2(3) . .
C44 C41 C4 112.2(3) . .
C43 C41 C4 107.8(3) . .
C42 C41 C4 110.6(3) . .
C41 C43 H43A 109.5 . .
C41 C43 H43B 109.5 . .
H43A C43 H43B 109.5 . .
C41 C43 H43C 109.5 . .
H43A C43 H43C 109.5 . .
H43B C43 H43C 109.5 . .
C41 C42 H42A 109.5 . .
C41 C42 H42B 109.5 . .
H42A C42 H42B 109.5 . .
C41 C42 H42C 109.5 . .
H42A C42 H42C 109.5 . .
H42B C42 H42C 109.5 . .

loop_
_geom_bond_atom_site_label_1
_geom_bond_atom_site_label_2
_geom_bond_distance
_geom_bond_site_symmetry_2
Cu1 O1 1.885(2) 2_565
Cu1 O1 1.885(2) .
Cu1 N2 1.954(3) .
Cu1 N2 1.954(3) 2_565
Br6 C6 1.902(3) .
O2 N2 1.398(4) .
O2 H2 0.839(10) .
N2 C21 1.281(4) .
O1 C1 1.310(4) .
C6 C5 1.380(5) .
C6 C1 1.396(5) .
C2 C3 1.401(5) .
C2 C1 1.429(5) .
C2 C21 1.448(5) .
C4 C3 1.389(5) .
C4 C5 1.395(5) .
C4 C41 1.538(4) .
C3 H3 0.9500 .
C44 C41 1.523(5) .
C44 H44A 0.9800 .
C44 H44B 0.9800 .
C44 H44C 0.9800 .
C21 H21 0.9500 .
C5 H5 0.9500 .
C41 C43 1.536(5) .
C41 C42 1.536(5) .
C43 H43A 0.9800 .
C43 H43B 0.9800 .
C43 H43C 0.9800 .
C42 H42A 0.9800 .
C42 H42B 0.9800 .
C42 H42C 0.9800 .
